data_7002132
loop_
_publ_author_name
'Munh\'a, Rui F.'
'Veiros, Luis F.'
'Duarte, M. Teresa'
'Fryzuk, Michael D.'
'Martins, Ana M.'

_publ_section_title
;
 Synthesis and structural studies of amido, hydrazido and imido
 zirconium(iv) complexes incorporating a diamido/diamine cyclam-based
 ligand
;
_journal_issue 36
_journal_name_full 'Dalton Transactions'
_journal_page_first 7494
_journal_page_last 7508
_journal_paper_doi 10.1039/b907335c
_journal_year 2009
_chemical_formula_moiety 'C36 H51 N5 Zr'
_chemical_formula_sum 'C36 H51 N5 Zr'
_chemical_formula_weight 645.04
_chemical_name_systematic
;
(Bn2Cyclam)Zr(N2,6iPr-Ph)
;
_space_group_IT_number 2
_symmetry_cell_setting triclinic
_symmetry_Int_Tables_number 2
_symmetry_space_group_name_Hall '-P 1'
_symmetry_space_group_name_H-M 'P -1'
_atom_sites_solution_hydrogens geom
_atom_sites_solution_primary direct
_atom_sites_solution_secondary difmap
_audit_creation_method SHELXL-97
_cell_angle_alpha 101.146(11)
_cell_angle_beta 95.359(12)
_cell_angle_gamma 110.215(8)
_cell_formula_units_Z 2
_cell_length_a 9.2564(15)
_cell_length_b 10.6519(16)
_cell_length_c 19.043(4)
_cell_measurement_reflns_used 4264
_cell_measurement_temperature 150(2)
_cell_measurement_theta_max 25.80
_cell_measurement_theta_min 1.11
_cell_volume 1702.3(5)
_computing_cell_refinement 'Bruker SMART'
_computing_data_collection 'Bruker SMART'
_computing_data_reduction 'Bruker SAINT'
_computing_molecular_graphics ORTEP
_computing_structure_refinement 'SHELXL-97 (Sheldrick, 1997)'
_computing_structure_solution SIR97
_diffrn_ambient_temperature 150(2)
_diffrn_measured_fraction_theta_full 0.978
_diffrn_measured_fraction_theta_max 0.978
_diffrn_measurement_device_type 'CCD area detector'
_diffrn_measurement_method 'phi and omega scans'
_diffrn_radiation_monochromator graphite
_diffrn_radiation_source 'fine-focus sealed tube'
_diffrn_radiation_type MoK\a
_diffrn_radiation_wavelength 0.71069
_diffrn_reflns_av_R_equivalents 0.0531
_diffrn_reflns_av_sigmaI/netI 0.0664
_diffrn_reflns_limit_h_max 10
_diffrn_reflns_limit_h_min -11
_diffrn_reflns_limit_k_max 13
_diffrn_reflns_limit_k_min -11
_diffrn_reflns_limit_l_max 23
_diffrn_reflns_limit_l_min -23
_diffrn_reflns_number 21535
_diffrn_reflns_theta_full 25.80
_diffrn_reflns_theta_max 25.80
_diffrn_reflns_theta_min 2.96
_exptl_absorpt_coefficient_mu 0.354
_exptl_absorpt_correction_T_max 0.9895
_exptl_absorpt_correction_T_min 0.9326
_exptl_absorpt_correction_type multi-scan
_exptl_absorpt_process_details 'SADABS (Sheldrick, 1996)'
_exptl_crystal_colour yellow
_exptl_crystal_density_diffrn 1.258
_exptl_crystal_density_method 'not measured'
_exptl_crystal_description plate
_exptl_crystal_F_000 684
_exptl_crystal_size_max 0.20
_exptl_crystal_size_mid 0.15
_exptl_crystal_size_min 0.03
_refine_diff_density_max 1.002
_refine_diff_density_min -0.546
_refine_diff_density_rms 0.072
_refine_ls_extinction_method none
_refine_ls_goodness_of_fit_ref 1.048
_refine_ls_hydrogen_treatment constr
_refine_ls_matrix_type full
_refine_ls_number_parameters 379
_refine_ls_number_reflns 6378
_refine_ls_number_restraints 0
_refine_ls_restrained_S_all 1.048
_refine_ls_R_factor_all 0.0661
_refine_ls_R_factor_gt 0.0416
_refine_ls_shift/su_max 0.001
_refine_ls_shift/su_mean 0.000
_refine_ls_structure_factor_coef Fsqd
_refine_ls_weighting_details 'calc w=1/[\s^2^(Fo^2^)+(0.0475P)^2^+0.0773P] where P=(Fo^2^+2Fc^2^)/3'
_refine_ls_weighting_scheme calc
_refine_ls_wR_factor_gt 0.0904
_refine_ls_wR_factor_ref 0.0972
_reflns_number_gt 4878
_reflns_number_total 6378
_reflns_threshold_expression >2sigma(I)
_cod_data_source_file b907335c.txt
_cod_data_source_block Compound7
_cod_depositor_comments
;
The following automatic conversions were performed:
'_symmetry_cell_setting' value 'Triclinic' changed to 'triclinic'
according to '/home/saulius/struct/CIF-dictionaries/cif_core.dic'
dictionary named 'cif_core.dic' version 2.4.1 from 2010-06-29.

Automatic conversion script
Id: cif_fix_enum 1527 2010-12-29 10:47:43Z saulius 
;
_cod_original_sg_symbol_H-M P-1
_cod_database_code 7002132

loop_
_symmetry_equiv_pos_as_xyz
'x, y, z'
'-x, -y, -z'

loop_
_atom_site_label
_atom_site_type_symbol
_atom_site_fract_x
_atom_site_fract_y
_atom_site_fract_z
_atom_site_U_iso_or_equiv
_atom_site_adp_type
_atom_site_occupancy
_atom_site_symmetry_multiplicity
_atom_site_calc_flag
_atom_site_refinement_flags
_atom_site_disorder_assembly
_atom_site_disorder_group
Zr1 Zr 0.77224(3) 0.19606(3) 0.763943(15) 0.01788(10) Uani 1 1 d . . .
N1 N 0.7167(3) 0.2810(2) 0.87827(13) 0.0243(6) Uani 1 1 d . . .
N3 N 0.8581(3) 0.2597(2) 0.65928(12) 0.0218(5) Uani 1 1 d . . .
N2 N 0.5761(3) 0.2467(2) 0.73625(13) 0.0256(6) Uani 1 1 d . . .
C25 C 0.7248(3) -0.1281(3) 0.74339(14) 0.0170(6) Uani 1 1 d . . .
N5 N 0.7407(3) 0.0079(2) 0.75190(12) 0.0209(5) Uani 1 1 d . . .
C19 C 0.9935(4) 0.1823(3) 0.55702(16) 0.0259(7) Uani 1 1 d . . .
C26 C 0.5882(3) -0.2377(3) 0.70113(15) 0.0211(6) Uani 1 1 d . B .
N4 N 1.0039(3) 0.3394(2) 0.80399(13) 0.0259(6) Uani 1 1 d . . .
C11 C 0.6104(3) 0.1602(3) 0.90253(15) 0.0241(7) Uani 1 1 d . . .
H11A H 0.6644 0.0977 0.9065 0.029 Uiso 1 1 calc R . .
H11B H 0.5188 0.1112 0.8649 0.029 Uiso 1 1 calc R . .
C28 C 0.6921(4) -0.4058(3) 0.72714(16) 0.0273(7) Uani 1 1 d . . .
H28 H 0.6808 -0.4974 0.7222 0.033 Uiso 1 1 calc R . .
C27 C 0.5758(3) -0.3727(3) 0.69352(15) 0.0235(7) Uani 1 1 d . . .
H27 H 0.4871 -0.4432 0.6651 0.028 Uiso 1 1 calc R . .
C30 C 0.8442(3) -0.1642(3) 0.77739(15) 0.0216(7) Uani 1 1 d . . .
C18 C 0.9231(4) 0.1567(3) 0.62338(15) 0.0257(7) Uani 1 1 d . . .
H18A H 1.0024 0.1530 0.6591 0.031 Uiso 1 1 calc R . .
H18B H 0.8395 0.0665 0.6100 0.031 Uiso 1 1 calc R . .
C17 C 0.4314(4) 0.2367(3) 0.97809(16) 0.0298(7) Uani 1 1 d . . .
H17 H 0.3779 0.2433 0.9360 0.036 Uiso 1 1 calc R . .
C31 C 0.4589(3) -0.2052(3) 0.66256(15) 0.0255(7) Uani 1 1 d . . .
H31 H 0.4736 -0.1098 0.6852 0.031 Uiso 1 1 calc R A 1
C12 C 0.5564(3) 0.1945(3) 0.97364(16) 0.0241(7) Uani 1 1 d . . .
C9 C 0.9903(4) 0.3027(3) 0.92605(16) 0.0316(8) Uani 1 1 d . . .
H9A H 0.9421 0.2031 0.9091 0.038 Uiso 1 1 calc R . .
H9B H 1.0532 0.3240 0.9736 0.038 Uiso 1 1 calc R . .
C4 C 0.5689(4) 0.1598(3) 0.60737(16) 0.0300(7) Uani 1 1 d . . .
H4A H 0.5816 0.0763 0.6147 0.036 Uiso 1 1 calc R . .
H4B H 0.5053 0.1373 0.5599 0.036 Uiso 1 1 calc R . .
C20 C 0.9057(4) 0.1144(3) 0.48806(16) 0.0330(8) Uani 1 1 d . . .
H20 H 0.8033 0.0533 0.4833 0.040 Uiso 1 1 calc R . .
C29 C 0.8252(4) -0.3008(3) 0.76810(15) 0.0254(7) Uani 1 1 d . . .
H29 H 0.9042 -0.3230 0.7900 0.031 Uiso 1 1 calc R . .
C5 C 0.7288(3) 0.2665(3) 0.60796(16) 0.0253(7) Uani 1 1 d . . .
H5A H 0.7528 0.2534 0.5592 0.030 Uiso 1 1 calc R . .
H5B H 0.7248 0.3577 0.6215 0.030 Uiso 1 1 calc R . .
C34 C 0.9908(3) -0.0529(3) 0.82424(16) 0.0281(7) Uani 1 1 d . . .
H34 H 0.9873 0.0365 0.8205 0.034 Uiso 1 1 calc R . .
C8 C 1.0959(4) 0.3597(3) 0.87365(16) 0.0323(8) Uani 1 1 d . . .
H8A H 1.1552 0.4574 0.8936 0.039 Uiso 1 1 calc R . .
H8B H 1.1693 0.3135 0.8676 0.039 Uiso 1 1 calc R . .
C13 C 0.6303(4) 0.1820(3) 1.03706(17) 0.0326(8) Uani 1 1 d . . .
H13 H 0.7136 0.1523 1.0355 0.039 Uiso 1 1 calc R . .
C2 C 0.5084(4) 0.3051(3) 0.79418(17) 0.0309(8) Uani 1 1 d . . .
H2A H 0.4210 0.2331 0.8045 0.037 Uiso 1 1 calc R . .
H2B H 0.4709 0.3724 0.7796 0.037 Uiso 1 1 calc R . .
C3 C 0.4822(4) 0.2069(3) 0.66529(16) 0.0290(7) Uani 1 1 d . . .
H3A H 0.4586 0.2843 0.6554 0.035 Uiso 1 1 calc R . .
H3B H 0.3842 0.1324 0.6637 0.035 Uiso 1 1 calc R . .
C6 C 0.9814(4) 0.3993(3) 0.68860(16) 0.0284(7) Uani 1 1 d . . .
H6A H 0.9323 0.4650 0.7031 0.034 Uiso 1 1 calc R . .
H6B H 1.0395 0.4263 0.6507 0.034 Uiso 1 1 calc R . .
C10 C 0.8628(4) 0.3622(3) 0.93277(16) 0.0312(8) Uani 1 1 d . . .
H10A H 0.8374 0.3659 0.9812 0.037 Uiso 1 1 calc R . .
H10B H 0.9029 0.4559 0.9269 0.037 Uiso 1 1 calc R . .
C1 C 0.6364(4) 0.3742(3) 0.86177(16) 0.0298(7) Uani 1 1 d . . .
H1A H 0.7127 0.4573 0.8541 0.036 Uiso 1 1 calc R . .
H1B H 0.5903 0.4007 0.9031 0.036 Uiso 1 1 calc R . .
C7 C 1.0938(4) 0.4041(3) 0.75346(16) 0.0310(7) Uani 1 1 d . . .
H7A H 1.1610 0.3557 0.7375 0.037 Uiso 1 1 calc R . .
H7B H 1.1591 0.4990 0.7771 0.037 Uiso 1 1 calc R . .
C32 C 0.2952(4) -0.2974(4) 0.6697(2) 0.0549(11) Uani 1 1 d . B 1
H32A H 0.2885 -0.2911 0.7202 0.082 Uiso 1 1 calc R B 1
H32B H 0.2753 -0.3912 0.6456 0.082 Uiso 1 1 calc R B 1
H32C H 0.2190 -0.2678 0.6477 0.082 Uiso 1 1 calc R B 1
C24 C 1.1460(4) 0.2702(4) 0.56184(19) 0.0401(9) Uani 1 1 d . . .
H24 H 1.2078 0.3149 0.6074 0.048 Uiso 1 1 calc R . .
C16 C 0.3840(4) 0.2694(4) 1.04370(18) 0.0380(8) Uani 1 1 d . . .
H16 H 0.3005 0.2989 1.0454 0.046 Uiso 1 1 calc R . .
C15 C 0.4605(4) 0.2584(4) 1.10638(18) 0.0402(9) Uani 1 1 d . . .
H15 H 0.4300 0.2814 1.1507 0.048 Uiso 1 1 calc R . .
C33 C 0.4678(5) -0.2145(4) 0.58405(19) 0.0545(11) Uani 1 1 d . B .
H33A H 0.3850 -0.1930 0.5615 0.082 Uiso 1 1 calc R . .
H33B H 0.4573 -0.3063 0.5607 0.082 Uiso 1 1 calc R . .
H33C H 0.5668 -0.1502 0.5794 0.082 Uiso 1 1 calc R . .
C14 C 0.5825(4) 0.2129(4) 1.10275(17) 0.0396(9) Uani 1 1 d . . .
H14 H 0.6331 0.2030 1.1447 0.047 Uiso 1 1 calc R . .
C23 C 1.2089(5) 0.2931(4) 0.4999(2) 0.0515(10) Uani 1 1 d . . .
H23 H 1.3114 0.3536 0.5043 0.062 Uiso 1 1 calc R . .
C35 C 1.1388(4) -0.0612(4) 0.7991(2) 0.0642(13) Uani 1 1 d . . .
H35A H 1.2283 0.0112 0.8302 0.096 Uiso 1 1 calc R . .
H35B H 1.1377 -0.0512 0.7500 0.096 Uiso 1 1 calc R . .
H35C H 1.1441 -0.1489 0.8011 0.096 Uiso 1 1 calc R . .
C36 C 0.9974(5) -0.0578(4) 0.90355(19) 0.0572(11) Uani 1 1 d . . .
H36A H 1.0910 0.0139 0.9319 0.086 Uiso 1 1 calc R . .
H36B H 0.9975 -0.1457 0.9085 0.086 Uiso 1 1 calc R . .
H36C H 0.9078 -0.0446 0.9204 0.086 Uiso 1 1 calc R . .
C22 C 1.1198(5) 0.2263(4) 0.4319(2) 0.0502(10) Uani 1 1 d . . .
H22 H 1.1612 0.2416 0.3903 0.060 Uiso 1 1 calc R . .
C21 C 0.9688(5) 0.1367(4) 0.42656(18) 0.0429(9) Uani 1 1 d . . .
H21 H 0.9083 0.0905 0.3809 0.051 Uiso 1 1 calc R . .

loop_
_atom_site_aniso_label
_atom_site_aniso_U_11
_atom_site_aniso_U_22
_atom_site_aniso_U_33
_atom_site_aniso_U_23
_atom_site_aniso_U_13
_atom_site_aniso_U_12
Zr1 0.01723(16) 0.01520(15) 0.01915(16) 0.00220(10) 0.00170(11) 0.00494(11)
N1 0.0249(14) 0.0192(13) 0.0275(14) 0.0046(11) 0.0071(11) 0.0064(11)
N3 0.0222(14) 0.0206(13) 0.0220(13) 0.0030(10) 0.0042(11) 0.0082(11)
N2 0.0242(14) 0.0289(14) 0.0254(14) 0.0078(11) 0.0033(11) 0.0117(12)
C25 0.0213(16) 0.0189(15) 0.0121(14) 0.0037(11) 0.0073(12) 0.0078(13)
N5 0.0235(14) 0.0228(13) 0.0166(12) 0.0045(10) 0.0023(10) 0.0091(11)
C19 0.0275(18) 0.0308(17) 0.0241(17) 0.0046(13) 0.0070(14) 0.0171(15)
C26 0.0242(17) 0.0218(15) 0.0174(15) 0.0062(12) 0.0054(13) 0.0076(13)
N4 0.0226(14) 0.0271(14) 0.0242(14) 0.0040(11) 0.0007(11) 0.0066(12)
C11 0.0261(17) 0.0190(15) 0.0258(17) 0.0052(12) 0.0047(14) 0.0067(13)
C28 0.038(2) 0.0209(16) 0.0274(17) 0.0057(13) 0.0091(15) 0.0154(15)
C27 0.0261(17) 0.0182(15) 0.0213(16) 0.0033(12) 0.0020(13) 0.0038(13)
C30 0.0239(17) 0.0228(16) 0.0186(15) 0.0038(12) 0.0053(13) 0.0095(13)
C18 0.0284(18) 0.0247(16) 0.0251(17) 0.0029(13) 0.0035(14) 0.0133(14)
C17 0.0279(18) 0.0397(19) 0.0245(17) 0.0116(14) 0.0056(14) 0.0137(15)
C31 0.0269(18) 0.0192(15) 0.0252(16) 0.0034(12) -0.0059(14) 0.0060(14)
C12 0.0243(17) 0.0186(15) 0.0275(17) 0.0078(13) 0.0066(14) 0.0042(13)
C9 0.0289(19) 0.0342(19) 0.0249(17) -0.0010(14) -0.0027(14) 0.0096(15)
C4 0.0288(18) 0.0329(18) 0.0258(17) 0.0056(14) -0.0023(14) 0.0112(15)
C20 0.036(2) 0.0382(19) 0.0277(18) 0.0013(14) 0.0033(15) 0.0217(16)
C29 0.0288(18) 0.0279(17) 0.0260(17) 0.0067(13) 0.0045(14) 0.0183(15)
C5 0.0285(18) 0.0278(17) 0.0228(16) 0.0074(13) 0.0027(14) 0.0143(14)
C34 0.0255(18) 0.0295(17) 0.0265(17) 0.0016(13) -0.0023(14) 0.0112(14)
C8 0.0213(18) 0.0394(19) 0.0297(18) -0.0029(14) -0.0028(14) 0.0111(15)
C13 0.0311(19) 0.0393(19) 0.0310(19) 0.0118(15) 0.0026(15) 0.0166(16)
C2 0.0277(18) 0.0321(18) 0.039(2) 0.0131(15) 0.0077(15) 0.0159(15)
C3 0.0252(18) 0.0270(17) 0.0335(18) 0.0116(14) -0.0016(14) 0.0073(14)
C6 0.0280(18) 0.0249(17) 0.0289(17) 0.0055(13) 0.0077(14) 0.0055(14)
C10 0.0312(19) 0.0272(17) 0.0244(17) -0.0049(13) 0.0021(14) 0.0043(15)
C1 0.040(2) 0.0275(17) 0.0306(18) 0.0102(14) 0.0167(15) 0.0179(16)
C7 0.0241(18) 0.0303(18) 0.0303(18) 0.0020(14) 0.0054(14) 0.0028(14)
C32 0.037(2) 0.067(3) 0.072(3) 0.032(2) 0.014(2) 0.023(2)
C24 0.032(2) 0.053(2) 0.034(2) 0.0014(17) 0.0113(16) 0.0174(18)
C16 0.035(2) 0.048(2) 0.039(2) 0.0159(17) 0.0175(17) 0.0196(18)
C15 0.045(2) 0.045(2) 0.0292(19) 0.0106(16) 0.0186(17) 0.0117(18)
C33 0.053(3) 0.086(3) 0.038(2) 0.024(2) 0.0060(19) 0.038(2)
C14 0.048(2) 0.046(2) 0.0236(18) 0.0121(15) 0.0020(16) 0.0159(19)
C23 0.040(2) 0.056(3) 0.058(3) 0.012(2) 0.027(2) 0.015(2)
C35 0.029(2) 0.076(3) 0.059(3) -0.010(2) 0.005(2) 0.000(2)
C36 0.051(3) 0.065(3) 0.032(2) 0.0072(19) -0.0048(19) -0.001(2)
C22 0.070(3) 0.064(3) 0.041(2) 0.023(2) 0.036(2) 0.042(2)
C21 0.058(3) 0.056(2) 0.0251(19) 0.0063(17) 0.0101(18) 0.036(2)

loop_
_atom_type_symbol
_atom_type_description
_atom_type_scat_dispersion_real
_atom_type_scat_dispersion_imag
_atom_type_scat_source
C C 0.0033 0.0016 'International Tables Vol C Tables 4.2.6.8 and 6.1.1.4'
H H 0.0000 0.0000 'International Tables Vol C Tables 4.2.6.8 and 6.1.1.4'
N N 0.0061 0.0033 'International Tables Vol C Tables 4.2.6.8 and 6.1.1.4'
Zr Zr -2.9673 0.5597 'International Tables Vol C Tables 4.2.6.8 and 6.1.1.4'

loop_
_geom_angle_atom_site_label_1
_geom_angle_atom_site_label_2
_geom_angle_atom_site_label_3
_geom_angle
_geom_angle_site_symmetry_1
_geom_angle_site_symmetry_3
_geom_angle_publ_flag
N5 Zr1 N2 117.89(10) . . ?
N5 Zr1 N4 116.62(10) . . ?
N2 Zr1 N4 125.49(9) . . ?
N5 Zr1 N3 106.99(9) . . ?
N2 Zr1 N3 87.36(9) . . ?
N4 Zr1 N3 76.89(9) . . ?
N5 Zr1 N1 109.57(9) . . ?
N2 Zr1 N1 76.76(9) . . ?
N4 Zr1 N1 85.83(9) . . ?
N3 Zr1 N1 143.43(8) . . ?
C1 N1 C10 109.6(2) . . ?
C1 N1 C11 112.2(2) . . ?
C10 N1 C11 112.2(2) . . ?
C1 N1 Zr1 102.74(17) . . ?
C10 N1 Zr1 111.68(17) . . ?
C11 N1 Zr1 108.13(16) . . ?
C6 N3 C5 110.3(2) . . ?
C6 N3 C18 112.2(2) . . ?
C5 N3 C18 111.2(2) . . ?
C6 N3 Zr1 103.19(17) . . ?
C5 N3 Zr1 111.80(17) . . ?
C18 N3 Zr1 107.88(17) . . ?
C3 N2 C2 113.9(2) . . ?
C3 N2 Zr1 125.96(18) . . ?
C2 N2 Zr1 119.16(18) . . ?
N5 C25 C26 121.3(2) . . ?
N5 C25 C30 121.1(2) . . ?
C26 C25 C30 117.6(2) . . ?
C25 N5 Zr1 177.4(2) . . ?
C24 C19 C20 117.9(3) . . ?
C24 C19 C18 122.0(3) . . ?
C20 C19 C18 120.1(3) . . ?
C27 C26 C25 120.0(2) . . ?
C27 C26 C31 120.2(3) . . ?
C25 C26 C31 119.8(2) . . ?
C8 N4 C7 113.8(2) . . ?
C8 N4 Zr1 126.3(2) . . ?
C7 N4 Zr1 118.55(18) . . ?
N1 C11 C12 116.0(2) . . ?
N1 C11 H11A 108.3 . . ?
C12 C11 H11A 108.3 . . ?
N1 C11 H11B 108.3 . . ?
C12 C11 H11B 108.3 . . ?
H11A C11 H11B 107.4 . . ?
C29 C28 C27 119.1(3) . . ?
C29 C28 H28 120.4 . . ?
C27 C28 H28 120.4 . . ?
C26 C27 C28 121.6(3) . . ?
C26 C27 H27 119.2 . . ?
C28 C27 H27 119.2 . . ?
C29 C30 C25 119.9(3) . . ?
C29 C30 C34 119.8(3) . . ?
C25 C30 C34 120.3(2) . . ?
C19 C18 N3 116.9(2) . . ?
C19 C18 H18A 108.1 . . ?
N3 C18 H18A 108.1 . . ?
C19 C18 H18B 108.1 . . ?
N3 C18 H18B 108.1 . . ?
H18A C18 H18B 107.3 . . ?
C12 C17 C16 121.6(3) . . ?
C12 C17 H17 119.2 . . ?
C16 C17 H17 119.2 . . ?
C33 C31 C26 111.7(3) . . ?
C33 C31 C32 109.1(3) . . ?
C26 C31 C32 113.1(3) . . ?
C33 C31 H31 107.6 . . ?
C26 C31 H31 107.6 . . ?
C32 C31 H31 107.6 . . ?
C17 C12 C13 117.6(3) . . ?
C17 C12 C11 122.1(3) . . ?
C13 C12 C11 120.3(3) . . ?
C10 C9 C8 112.1(3) . . ?
C10 C9 H9A 109.2 . . ?
C8 C9 H9A 109.2 . . ?
C10 C9 H9B 109.2 . . ?
C8 C9 H9B 109.2 . . ?
H9A C9 H9B 107.9 . . ?
C5 C4 C3 113.9(2) . . ?
C5 C4 H4A 108.8 . . ?
C3 C4 H4A 108.8 . . ?
C5 C4 H4B 108.8 . . ?
C3 C4 H4B 108.8 . . ?
H4A C4 H4B 107.7 . . ?
C21 C20 C19 120.7(3) . . ?
C21 C20 H20 119.6 . . ?
C19 C20 H20 119.6 . . ?
C30 C29 C28 121.8(3) . . ?
C30 C29 H29 119.1 . . ?
C28 C29 H29 119.1 . . ?
N3 C5 C4 113.6(2) . . ?
N3 C5 H5A 108.8 . . ?
C4 C5 H5A 108.8 . . ?
N3 C5 H5B 108.8 . . ?
C4 C5 H5B 108.8 . . ?
H5A C5 H5B 107.7 . . ?
C30 C34 C36 111.3(3) . . ?
C30 C34 C35 112.5(3) . . ?
C36 C34 C35 109.8(3) . . ?
C30 C34 H34 107.7 . . ?
C36 C34 H34 107.7 . . ?
C35 C34 H34 107.7 . . ?
N4 C8 C9 110.4(2) . . ?
N4 C8 H8A 109.6 . . ?
C9 C8 H8A 109.6 . . ?
N4 C8 H8B 109.6 . . ?
C9 C8 H8B 109.6 . . ?
H8A C8 H8B 108.1 . . ?
C14 C13 C12 121.2(3) . . ?
C14 C13 H13 119.4 . . ?
C12 C13 H13 119.4 . . ?
N2 C2 C1 107.7(2) . . ?
N2 C2 H2A 110.2 . . ?
C1 C2 H2A 110.2 . . ?
N2 C2 H2B 110.2 . . ?
C1 C2 H2B 110.2 . . ?
H2A C2 H2B 108.5 . . ?
N2 C3 C4 110.3(2) . . ?
N2 C3 H3A 109.6 . . ?
C4 C3 H3A 109.6 . . ?
N2 C3 H3B 109.6 . . ?
C4 C3 H3B 109.6 . . ?
H3A C3 H3B 108.1 . . ?
N3 C6 C7 112.1(2) . . ?
N3 C6 H6A 109.2 . . ?
C7 C6 H6A 109.2 . . ?
N3 C6 H6B 109.2 . . ?
C7 C6 H6B 109.2 . . ?
H6A C6 H6B 107.9 . . ?
N1 C10 C9 113.5(2) . . ?
N1 C10 H10A 108.9 . . ?
C9 C10 H10A 108.9 . . ?
N1 C10 H10B 108.9 . . ?
C9 C10 H10B 108.9 . . ?
H10A C10 H10B 107.7 . . ?
N1 C1 C2 111.8(2) . . ?
N1 C1 H1A 109.2 . . ?
C2 C1 H1A 109.2 . . ?
N1 C1 H1B 109.2 . . ?
C2 C1 H1B 109.2 . . ?
H1A C1 H1B 107.9 . . ?
N4 C7 C6 108.7(2) . . ?
N4 C7 H7A 109.9 . . ?
C6 C7 H7A 109.9 . . ?
N4 C7 H7B 109.9 . . ?
C6 C7 H7B 109.9 . . ?
H7A C7 H7B 108.3 . . ?
C31 C32 H32A 109.5 . . ?
C31 C32 H32B 109.5 . . ?
H32A C32 H32B 109.5 . . ?
C31 C32 H32C 109.5 . . ?
H32A C32 H32C 109.5 . . ?
H32B C32 H32C 109.5 . . ?
C19 C24 C23 121.2(3) . . ?
C19 C24 H24 119.4 . . ?
C23 C24 H24 119.4 . . ?
C15 C16 C17 120.0(3) . . ?
C15 C16 H16 120.0 . . ?
C17 C16 H16 120.0 . . ?
C16 C15 C14 119.3(3) . . ?
C16 C15 H15 120.4 . . ?
C14 C15 H15 120.4 . . ?
C31 C33 H33A 109.5 . . ?
C31 C33 H33B 109.5 . . ?
H33A C33 H33B 109.5 . . ?
C31 C33 H33C 109.5 . . ?
H33A C33 H33C 109.5 . . ?
H33B C33 H33C 109.5 . . ?
C15 C14 C13 120.3(3) . . ?
C15 C14 H14 119.8 . . ?
C13 C14 H14 119.8 . . ?
C22 C23 C24 120.3(4) . . ?
C22 C23 H23 119.9 . . ?
C24 C23 H23 119.9 . . ?
C34 C35 H35A 109.5 . . ?
C34 C35 H35B 109.5 . . ?
H35A C35 H35B 109.5 . . ?
C34 C35 H35C 109.5 . . ?
H35A C35 H35C 109.5 . . ?
H35B C35 H35C 109.5 . . ?
C34 C36 H36A 109.5 . . ?
C34 C36 H36B 109.5 . . ?
H36A C36 H36B 109.5 . . ?
C34 C36 H36C 109.5 . . ?
H36A C36 H36C 109.5 . . ?
H36B C36 H36C 109.5 . . ?
C21 C22 C23 118.9(3) . . ?
C21 C22 H22 120.5 . . ?
C23 C22 H22 120.5 . . ?
C22 C21 C20 121.0(3) . . ?
C22 C21 H21 119.5 . . ?
C20 C21 H21 119.5 . . ?

loop_
_geom_bond_atom_site_label_1
_geom_bond_atom_site_label_2
_geom_bond_distance
_geom_bond_site_symmetry_2
_geom_bond_publ_flag
Zr1 N5 1.887(2) . ?
Zr1 N2 2.115(2) . ?
Zr1 N4 2.119(2) . ?
Zr1 N3 2.347(2) . ?
Zr1 N1 2.365(2) . ?
N1 C1 1.491(4) . ?
N1 C10 1.496(4) . ?
N1 C11 1.509(4) . ?
N3 C6 1.488(4) . ?
N3 C5 1.504(3) . ?
N3 C18 1.508(3) . ?
N2 C3 1.437(4) . ?
N2 C2 1.460(4) . ?
C25 N5 1.379(3) . ?
C25 C26 1.427(4) . ?
C25 C30 1.430(4) . ?
C19 C24 1.381(5) . ?
C19 C20 1.391(4) . ?
C19 C18 1.504(4) . ?
C26 C27 1.380(4) . ?
C26 C31 1.521(4) . ?
N4 C8 1.443(4) . ?
N4 C7 1.450(4) . ?
C11 C12 1.509(4) . ?
C11 H11A 0.9700 . ?
C11 H11B 0.9700 . ?
C28 C29 1.381(4) . ?
C28 C27 1.383(4) . ?
C28 H28 0.9300 . ?
C27 H27 0.9300 . ?
C30 C29 1.378(4) . ?
C30 C34 1.515(4) . ?
C18 H18A 0.9700 . ?
C18 H18B 0.9700 . ?
C17 C12 1.383(4) . ?
C17 C16 1.384(4) . ?
C17 H17 0.9300 . ?
C31 C33 1.491(4) . ?
C31 C32 1.530(5) . ?
C31 H31 0.9800 . ?
C12 C13 1.384(4) . ?
C9 C10 1.525(4) . ?
C9 C8 1.525(4) . ?
C9 H9A 0.9700 . ?
C9 H9B 0.9700 . ?
C4 C5 1.520(4) . ?
C4 C3 1.531(4) . ?
C4 H4A 0.9700 . ?
C4 H4B 0.9700 . ?
C20 C21 1.382(5) . ?
C20 H20 0.9300 . ?
C29 H29 0.9300 . ?
C5 H5A 0.9700 . ?
C5 H5B 0.9700 . ?
C34 C36 1.518(4) . ?
C34 C35 1.518(5) . ?
C34 H34 0.9800 . ?
C8 H8A 0.9700 . ?
C8 H8B 0.9700 . ?
C13 C14 1.383(4) . ?
C13 H13 0.9300 . ?
C2 C1 1.532(4) . ?
C2 H2A 0.9700 . ?
C2 H2B 0.9700 . ?
C3 H3A 0.9700 . ?
C3 H3B 0.9700 . ?
C6 C7 1.520(4) . ?
C6 H6A 0.9700 . ?
C6 H6B 0.9700 . ?
C10 H10A 0.9700 . ?
C10 H10B 0.9700 . ?
C1 H1A 0.9700 . ?
C1 H1B 0.9700 . ?
C7 H7A 0.9700 . ?
C7 H7B 0.9700 . ?
C32 H32A 0.9600 . ?
C32 H32B 0.9600 . ?
C32 H32C 0.9600 . ?
C24 C23 1.389(5) . ?
C24 H24 0.9300 . ?
C16 C15 1.376(5) . ?
C16 H16 0.9300 . ?
C15 C14 1.377(5) . ?
C15 H15 0.9300 . ?
C33 H33A 0.9600 . ?
C33 H33B 0.9600 . ?
C33 H33C 0.9600 . ?
C14 H14 0.9300 . ?
C23 C22 1.380(5) . ?
C23 H23 0.9300 . ?
C35 H35A 0.9600 . ?
C35 H35B 0.9600 . ?
C35 H35C 0.9600 . ?
C36 H36A 0.9600 . ?
C36 H36B 0.9600 . ?
C36 H36C 0.9600 . ?
C22 C21 1.374(5) . ?
C22 H22 0.9300 . ?
C21 H21 0.9300 . ?

loop_
_geom_torsion_atom_site_label_1
_geom_torsion_atom_site_label_2
_geom_torsion_atom_site_label_3
_geom_torsion_atom_site_label_4
_geom_torsion
_geom_torsion_site_symmetry_1
_geom_torsion_site_symmetry_2
_geom_torsion_site_symmetry_3
_geom_torsion_site_symmetry_4
_geom_torsion_publ_flag
N5 Zr1 N1 C1 -141.01(18) . . . . ?
N2 Zr1 N1 C1 -25.78(18) . . . . ?
N4 Zr1 N1 C1 102.19(19) . . . . ?
N3 Zr1 N1 C1 40.9(2) . . . . ?
N5 Zr1 N1 C10 101.59(19) . . . . ?
N2 Zr1 N1 C10 -143.2(2) . . . . ?
N4 Zr1 N1 C10 -15.21(19) . . . . ?
N3 Zr1 N1 C10 -76.5(2) . . . . ?
N5 Zr1 N1 C11 -22.28(19) . . . . ?
N2 Zr1 N1 C11 92.96(18) . . . . ?
N4 Zr1 N1 C11 -139.08(18) . . . . ?
N3 Zr1 N1 C11 159.60(16) . . . . ?
N5 Zr1 N3 C6 -139.68(17) . . . . ?
N2 Zr1 N3 C6 101.93(17) . . . . ?
N4 Zr1 N3 C6 -25.48(16) . . . . ?
N1 Zr1 N3 C6 38.5(2) . . . . ?
N5 Zr1 N3 C5 101.74(18) . . . . ?
N2 Zr1 N3 C5 -16.65(17) . . . . ?
N4 Zr1 N3 C5 -144.06(19) . . . . ?
N1 Zr1 N3 C5 -80.1(2) . . . . ?
N5 Zr1 N3 C18 -20.79(19) . . . . ?
N2 Zr1 N3 C18 -139.18(18) . . . . ?
N4 Zr1 N3 C18 93.41(18) . . . . ?
N1 Zr1 N3 C18 157.37(16) . . . . ?
N5 Zr1 N2 C3 -61.8(3) . . . . ?
N4 Zr1 N2 C3 117.8(2) . . . . ?
N3 Zr1 N2 C3 46.0(2) . . . . ?
N1 Zr1 N2 C3 -167.2(3) . . . . ?
N5 Zr1 N2 C2 106.1(2) . . . . ?
N4 Zr1 N2 C2 -74.2(2) . . . . ?
N3 Zr1 N2 C2 -146.1(2) . . . . ?
N1 Zr1 N2 C2 0.7(2) . . . . ?
N5 C25 C26 C27 179.9(3) . . . . ?
C30 C25 C26 C27 -0.8(4) . . . . ?
N5 C25 C26 C31 1.9(4) . . . . ?
C30 C25 C26 C31 -178.8(2) . . . . ?
N5 Zr1 N4 C8 -61.9(2) . . . . ?
N2 Zr1 N4 C8 118.4(2) . . . . ?
N3 Zr1 N4 C8 -164.5(2) . . . . ?
N1 Zr1 N4 C8 47.9(2) . . . . ?
N5 Zr1 N4 C7 104.1(2) . . . . ?
N2 Zr1 N4 C7 -75.6(2) . . . . ?
N3 Zr1 N4 C7 1.44(19) . . . . ?
N1 Zr1 N4 C7 -146.1(2) . . . . ?
C1 N1 C11 C12 -65.1(3) . . . . ?
C10 N1 C11 C12 58.7(3) . . . . ?
Zr1 N1 C11 C12 -177.69(19) . . . . ?
C25 C26 C27 C28 1.2(4) . . . . ?
C31 C26 C27 C28 179.2(3) . . . . ?
C29 C28 C27 C26 -1.4(4) . . . . ?
N5 C25 C30 C29 179.9(3) . . . . ?
C26 C25 C30 C29 0.6(4) . . . . ?
N5 C25 C30 C34 0.5(4) . . . . ?
C26 C25 C30 C34 -178.8(2) . . . . ?
C24 C19 C18 N3 83.7(3) . . . . ?
C20 C19 C18 N3 -97.7(3) . . . . ?
C6 N3 C18 C19 -63.7(3) . . . . ?
C5 N3 C18 C19 60.4(3) . . . . ?
Zr1 N3 C18 C19 -176.7(2) . . . . ?
C27 C26 C31 C33 -78.3(4) . . . . ?
C25 C26 C31 C33 99.7(3) . . . . ?
C27 C26 C31 C32 45.3(4) . . . . ?
C25 C26 C31 C32 -136.7(3) . . . . ?
C16 C17 C12 C13 1.9(5) . . . . ?
C16 C17 C12 C11 -179.2(3) . . . . ?
N1 C11 C12 C17 82.4(4) . . . . ?
N1 C11 C12 C13 -98.7(3) . . . . ?
C24 C19 C20 C21 -1.2(4) . . . . ?
C18 C19 C20 C21 -179.9(3) . . . . ?
C25 C30 C29 C28 -0.7(4) . . . . ?
C34 C30 C29 C28 178.6(3) . . . . ?
C27 C28 C29 C30 1.1(5) . . . . ?
C6 N3 C5 C4 -148.5(2) . . . . ?
C18 N3 C5 C4 86.3(3) . . . . ?
Zr1 N3 C5 C4 -34.3(3) . . . . ?
C3 C4 C5 N3 87.1(3) . . . . ?
C29 C30 C34 C36 -67.3(4) . . . . ?
C25 C30 C34 C36 112.0(3) . . . . ?
C29 C30 C34 C35 56.3(4) . . . . ?
C25 C30 C34 C35 -124.4(3) . . . . ?
C7 N4 C8 C9 173.6(2) . . . . ?
Zr1 N4 C8 C9 -19.8(3) . . . . ?
C10 C9 C8 N4 -54.2(3) . . . . ?
C17 C12 C13 C14 -1.1(5) . . . . ?
C11 C12 C13 C14 180.0(3) . . . . ?
C3 N2 C2 C1 -166.3(2) . . . . ?
Zr1 N2 C2 C1 24.4(3) . . . . ?
C2 N2 C3 C4 174.6(2) . . . . ?
Zr1 N2 C3 C4 -16.9(4) . . . . ?
C5 C4 C3 N2 -56.0(3) . . . . ?
C5 N3 C6 C7 166.3(2) . . . . ?
C18 N3 C6 C7 -69.1(3) . . . . ?
Zr1 N3 C6 C7 46.7(3) . . . . ?
C1 N1 C10 C9 -151.0(3) . . . . ?
C11 N1 C10 C9 83.7(3) . . . . ?
Zr1 N1 C10 C9 -37.8(3) . . . . ?
C8 C9 C10 N1 89.1(3) . . . . ?
C10 N1 C1 C2 166.7(3) . . . . ?
C11 N1 C1 C2 -68.0(3) . . . . ?
Zr1 N1 C1 C2 47.8(3) . . . . ?
N2 C2 C1 N1 -49.8(3) . . . . ?
C8 N4 C7 C6 -169.2(2) . . . . ?
Zr1 N4 C7 C6 23.1(3) . . . . ?
N3 C6 C7 N4 -48.3(3) . . . . ?
C20 C19 C24 C23 1.6(5) . . . . ?
C18 C19 C24 C23 -179.7(3) . . . . ?
C12 C17 C16 C15 -0.9(5) . . . . ?
C17 C16 C15 C14 -0.8(5) . . . . ?
C16 C15 C14 C13 1.6(5) . . . . ?
C12 C13 C14 C15 -0.6(5) . . . . ?
C19 C24 C23 C22 -0.9(5) . . . . ?
C24 C23 C22 C21 -0.3(5) . . . . ?
C23 C22 C21 C20 0.7(5) . . . . ?
C19 C20 C21 C22 0.1(5) . . . . ?
